data_1567336
loop_
_publ_author_name
'Font, Pau'
'Vald\'es, Hugo'
'Guisado-Barrios, Gregorio'
'Ribas, Xavi'

_publ_section_title
;
 Hemilabile MIC^N ligands allow oxidant-free Au(i)/Au(iii)
 arylation-lactonization of \g-alkenoic acids
;
_journal_issue 32
_journal_name_full 'Chemical Science'
_journal_page_first 9351
_journal_page_last 9360
_journal_paper_doi 10.1039/D2SC01966C
_journal_volume 13
_journal_year 2022
_chemical_formula_moiety 'C42 H45 Au N5, F6 Sb'
_chemical_formula_sum 'C42 H45 Au F6 N5 Sb'
_chemical_formula_weight 1052.54
_space_group_crystal_system monoclinic
_space_group_IT_number 14
_space_group_name_Hall '-P 2yn'
_space_group_name_H-M_alt 'P 1 21/n 1'
_atom_sites_solution_hydrogens geom
_audit_update_record
;
2022-03-31 deposited with the CCDC.	2022-07-08 downloaded from the CCDC.
;
_cell_angle_alpha 90
_cell_angle_beta 98.260(2)
_cell_angle_gamma 90
_cell_formula_units_Z 4
_cell_length_a 17.0009(7)
_cell_length_b 11.7830(5)
_cell_length_c 19.9923(8)
_cell_measurement_reflns_used 9273
_cell_measurement_temperature 100.(2)
_cell_measurement_theta_max 30.0412
_cell_measurement_theta_min 2.9754
_cell_volume 3963.3(3)
_computing_cell_refinement 'SAINT V8.38A (Bruker AXS Inc., 2017)'
_computing_data_collection 'Bruker Instrument Service vV6.2.9'
_computing_data_reduction 'SAINT V8.38A (Bruker AXS Inc., 2017)'
_computing_molecular_graphics 'shelXle (C.B. Huebschle, rev 882)'
_computing_structure_refinement 'SHELXL-2017/1 (Sheldrick, 2017)'
_computing_structure_solution 'SHELXT 2014/5 (Sheldrick, 2014)'
_diffrn_ambient_temperature 100.(2)
_diffrn_detector CPAD
_diffrn_detector_area_resol_mean 7.3910
_diffrn_detector_type 'PHOTON II'
_diffrn_measured_fraction_theta_full 0.997
_diffrn_measured_fraction_theta_max 0.997
_diffrn_measurement_device_type 'D8 QUEST ECO'
_diffrn_measurement_method 'phi and omega scans'
_diffrn_radiation_monochromator 'doubly curved silicon crystal Bruker Triumph'
_diffrn_radiation_type 'Mo K\a'
_diffrn_radiation_wavelength 0.71073
_diffrn_reflns_av_R_equivalents 0.0753
_diffrn_reflns_av_unetI/netI 0.0275
_diffrn_reflns_limit_h_max 23
_diffrn_reflns_limit_h_min -23
_diffrn_reflns_limit_k_max 16
_diffrn_reflns_limit_k_min -16
_diffrn_reflns_limit_l_max 28
_diffrn_reflns_limit_l_min -28
_diffrn_reflns_number 261601
_diffrn_reflns_theta_full 30.11
_diffrn_reflns_theta_max 30.11
_diffrn_reflns_theta_min 2.94
_diffrn_source_type 'Ceramic x-ray tube'
_exptl_absorpt_coefficient_mu 4.445
_exptl_absorpt_correction_T_max 0.78
_exptl_absorpt_correction_T_min 0.49
_exptl_absorpt_correction_type multi-scan
_exptl_absorpt_process_details
;
SADABS-2016/2 - Bruker AXS area detector scaling and absorption correction
;
_exptl_crystal_colour yellow-green
_exptl_crystal_density_diffrn 1.764
_exptl_crystal_density_method 'not measured'
_exptl_crystal_description needle
_exptl_crystal_F_000 2064
_exptl_crystal_size_max 0.400
_exptl_crystal_size_mid 0.070
_exptl_crystal_size_min 0.060
_refine_diff_density_max 9.167
_refine_diff_density_min -4.458
_refine_ls_extinction_method none
_refine_ls_goodness_of_fit_ref 1.063
_refine_ls_hydrogen_treatment constr
_refine_ls_matrix_type full
_refine_ls_number_parameters 504
_refine_ls_number_reflns 11643
_refine_ls_number_restraints 0
_refine_ls_restrained_S_all 1.063
_refine_ls_R_factor_all 0.0642
_refine_ls_R_factor_gt 0.0478
_refine_ls_shift/su_max 0.002
_refine_ls_shift/su_mean 0.000
_refine_ls_structure_factor_coef Fsqd
_refine_ls_weighting_details 'w=1/[\s^2^(Fo^2^)+(0.0351P)^2^+60.5583P] where P=(Fo^2^+2Fc^2^)/3'
_refine_ls_weighting_scheme calc
_refine_ls_wR_factor_gt 0.1097
_refine_ls_wR_factor_ref 0.1221
_reflns_number_gt 9697
_reflns_number_total 11643
_reflns_threshold_expression 'I > 2\s(I)'
_cod_data_source_file d2sc01966c2.cif
_cod_data_source_block PFL4P108
_cod_depositor_comments
;
The following automatic conversions were performed:

data item '_exptl_absorpt_correction_type' value 'Multi-Scan' was
changed to 'multi-scan' in accordance with the
/home/data/users/saulius/crontab/automatic-downloads/rss-feeds/RSC/lib/dictionaries/cif_core.dic
dictionary named 'cif_core.dic' version 2.4.2 last updated on
2011-04-26.

Automatic conversion script
Id: cif_fix_values 7556 2019-12-06 15:28:31Z antanas 

 Adding full bibliography for 1567327--1567338.cif.
;
_cod_database_code 1567336

loop_
_space_group_symop_operation_xyz
'x, y, z'
'-x+1/2, y+1/2, -z+1/2'
'-x, -y, -z'
'x-1/2, -y-1/2, z-1/2'

loop_
_atom_site_type_symbol
_atom_site_label
_atom_site_fract_x
_atom_site_fract_y
_atom_site_fract_z
_atom_site_U_iso_or_equiv
_atom_site_adp_type
_atom_site_calc_flag
_atom_site_refinement_flags_adp
_atom_site_refinement_flags_occupancy
_atom_site_refinement_flags_posn
_atom_site_occupancy
_atom_site_disorder_assembly
_atom_site_disorder_group
Au Au1 0.47988(2) 0.35176(2) 0.51842(2) 0.01414(6) Uani d . . . 1 . .
N N4 0.4118(3) 0.2584(4) 0.7013(2) 0.0150(8) Uani d . . . 1 . .
N N5 0.3462(3) 0.2116(4) 0.6690(2) 0.0157(8) Uani d . . . 1 . .
N N6 0.3468(3) 0.2392(4) 0.6043(2) 0.0129(8) Uani d . . . 1 . .
N N8 0.5672(3) 0.3669(4) 0.6141(2) 0.0152(8) Uani d . . . 1 . .
N N12 0.5644(3) 0.3824(4) 0.7341(2) 0.0209(10) Uani d . . . 1 . .
C C2 0.4107(3) 0.3032(4) 0.5931(2) 0.0119(9) Uani d . . . 1 . .
C C3 0.4521(3) 0.3143(4) 0.6574(3) 0.0134(9) Uani d . . . 1 . .
C C7 0.5323(3) 0.3595(4) 0.6709(3) 0.0144(9) Uani d . . . 1 . .
C C9 0.6450(4) 0.3909(6) 0.6256(3) 0.0256(13) Uani d . . . 1 . .
H H9 0.673839 0.393789 0.588327 0.031 Uiso calc U . R 1 . .
C C10 0.6848(4) 0.4115(6) 0.6898(3) 0.0273(13) Uani d . . . 1 . .
H H10 0.740422 0.42571 0.696975 0.033 Uiso calc U . R 1 . .
C C11 0.6415(4) 0.4109(6) 0.7427(3) 0.0236(12) Uani d . . . 1 . .
H H11 0.666845 0.431265 0.786536 0.028 Uiso calc U . R 1 . .
C C13 0.4373(3) 0.2261(5) 0.7708(3) 0.0166(10) Uani d . . . 1 . .
C C14 0.4153(3) 0.2930(5) 0.8229(3) 0.0189(10) Uani d . . . 1 . .
C C15 0.4394(4) 0.2545(6) 0.8889(3) 0.0233(12) Uani d . . . 1 . .
H H15 0.424824 0.295772 0.926083 0.028 Uiso calc U . R 1 . .
C C16 0.4842(4) 0.1568(6) 0.9003(3) 0.0253(12) Uani d . . . 1 . .
H H16 0.500032 0.131866 0.945415 0.03 Uiso calc U . R 1 . .
C C17 0.5066(4) 0.0943(5) 0.8476(3) 0.0248(12) Uani d . . . 1 . .
H H17 0.537965 0.027961 0.857125 0.03 Uiso calc U . R 1 . .
C C18 0.4837(3) 0.1277(5) 0.7807(3) 0.0184(10) Uani d . . . 1 . .
C C19 0.5110(4) 0.0604(5) 0.7232(3) 0.0209(11) Uani d . . . 1 . .
H H19 0.487621 0.096688 0.679581 0.025 Uiso calc U . R 1 . .
C C20 0.6014(4) 0.0658(7) 0.7282(4) 0.0337(15) Uani d . . . 1 . .
H H20A 0.618595 0.020599 0.691767 0.051 Uiso calc U . R 1 . .
H H20B 0.625627 0.035492 0.771971 0.051 Uiso calc U . R 1 . .
H H20C 0.617996 0.144855 0.724009 0.051 Uiso calc U . R 1 . .
C C21 0.4819(5) -0.0622(6) 0.7226(4) 0.0308(14) Uani d . . . 1 . .
H H21A 0.423734 -0.063149 0.71806 0.046 Uiso calc U . R 1 . .
H H21B 0.504149 -0.099496 0.764883 0.046 Uiso calc U . R 1 . .
H H21C 0.49912 -0.102613 0.684354 0.046 Uiso calc U . R 1 . .
C C22 0.3696(4) 0.4034(6) 0.8103(3) 0.0246(12) Uani d . . . 1 . .
H H22 0.357301 0.415139 0.76035 0.03 Uiso calc U . R 1 . .
C C23 0.4223(5) 0.5024(6) 0.8406(4) 0.0323(14) Uani d . . . 1 . .
H H23A 0.474084 0.498264 0.824638 0.048 Uiso calc U . R 1 . .
H H23B 0.42973 0.497259 0.890028 0.048 Uiso calc U . R 1 . .
H H23C 0.396547 0.574595 0.826391 0.048 Uiso calc U . R 1 . .
C C24 0.2916(4) 0.4012(8) 0.8392(4) 0.0394(17) Uani d . . . 1 . .
H H24A 0.264524 0.474295 0.830857 0.059 Uiso calc U . R 1 . .
H H24B 0.302335 0.387227 0.888029 0.059 Uiso calc U . R 1 . .
H H24C 0.257654 0.340511 0.817488 0.059 Uiso calc U . R 1 . .
C C25 0.2785(3) 0.1967(5) 0.5586(3) 0.0144(9) Uani d . . . 1 . .
C C26 0.2894(3) 0.1021(5) 0.5186(3) 0.0171(10) Uani d . . . 1 . .
C C27 0.2214(4) 0.0613(5) 0.4782(3) 0.0233(11) Uani d . . . 1 . .
H H27 0.22543 -0.001901 0.449448 0.028 Uiso calc U . R 1 . .
C C28 0.1482(4) 0.1118(6) 0.4796(3) 0.0276(13) Uani d . . . 1 . .
H H28 0.102558 0.081559 0.452431 0.033 Uiso calc U . R 1 . .
C C29 0.1400(3) 0.2050(5) 0.5196(3) 0.0227(11) Uani d . . . 1 . .
H H29 0.089029 0.238087 0.519683 0.027 Uiso calc U . R 1 . .
C C30 0.2059(3) 0.2513(5) 0.5600(3) 0.0182(10) Uani d . . . 1 . .
C C31 0.1979(3) 0.3570(5) 0.6014(3) 0.0223(11) Uani d . . . 1 . .
H H31 0.252398 0.388811 0.615164 0.027 Uiso calc U . R 1 . .
C C32 0.1626(5) 0.3296(7) 0.6657(4) 0.0398(18) Uani d . . . 1 . .
H H32A 0.109029 0.298512 0.653472 0.06 Uiso calc U . R 1 . .
H H32B 0.15999 0.399036 0.692227 0.06 Uiso calc U . R 1 . .
H H32C 0.196263 0.273681 0.692486 0.06 Uiso calc U . R 1 . .
C C33 0.1477(4) 0.4481(6) 0.5599(4) 0.0368(17) Uani d . . . 1 . .
H H33A 0.170201 0.463468 0.518304 0.055 Uiso calc U . R 1 . .
H H33B 0.148034 0.517892 0.586523 0.055 Uiso calc U . R 1 . .
H H33C 0.093011 0.420828 0.548324 0.055 Uiso calc U . R 1 . .
C C34 0.3682(3) 0.0418(5) 0.5188(3) 0.0197(10) Uani d . . . 1 . .
H H34 0.410687 0.088962 0.545225 0.024 Uiso calc U . R 1 . .
C C35 0.3883(4) 0.0282(6) 0.4470(3) 0.0305(14) Uani d . . . 1 . .
H H35A 0.34869 -0.02075 0.420759 0.046 Uiso calc U . R 1 . .
H H35B 0.441119 -0.00608 0.448861 0.046 Uiso calc U . R 1 . .
H H35C 0.388085 0.10287 0.425278 0.046 Uiso calc U . R 1 . .
C C36 0.3677(4) -0.0739(6) 0.5526(4) 0.0320(14) Uani d . . . 1 . .
H H36A 0.324848 -0.120368 0.528535 0.048 Uiso calc U . R 1 . .
H H36B 0.358978 -0.064197 0.599687 0.048 Uiso calc U . R 1 . .
H H36C 0.418801 -0.111664 0.551404 0.048 Uiso calc U . R 1 . .
C C37 0.5520(3) 0.3700(4) 0.4443(2) 0.0124(9) Uani d . . . 1 . .
C C38 0.6316(4) 0.3891(6) 0.4506(3) 0.0246(12) Uani d . . . 1 . .
H H38 0.659756 0.406169 0.493988 0.03 Uiso calc U . R 1 . .
C C39 0.6734(4) 0.3843(6) 0.3953(3) 0.0261(13) Uani d . . . 1 . .
H H39 0.7294 0.394358 0.401743 0.031 Uiso calc U . R 1 . .
C C40 0.6332(4) 0.3651(5) 0.3314(3) 0.0230(12) Uani d . . . 1 . .
H H40 0.661421 0.363662 0.29368 0.028 Uiso calc U . R 1 . .
C C41 0.5513(4) 0.3478(5) 0.3220(3) 0.0213(11) Uani d . . . 1 . .
H H41 0.523388 0.334935 0.278007 0.026 Uiso calc U . R 1 . .
C C42 0.5106(3) 0.3494(5) 0.3779(3) 0.0174(10) Uani d . . . 1 . .
C C43 0.4254(3) 0.3335(5) 0.3744(3) 0.0175(10) Uani d . . . 1 . .
C C44 0.3961(3) 0.3445(5) 0.4360(3) 0.0153(9) Uani d . . . 1 . .
C C45 0.3153(3) 0.3500(5) 0.4385(3) 0.0206(11) Uani d . . . 1 . .
H H45 0.296383 0.365381 0.480065 0.025 Uiso calc U . R 1 . .
C C46 0.2619(3) 0.3328(6) 0.3797(3) 0.0244(12) Uani d . . . 1 . .
H H46 0.206284 0.335759 0.381124 0.029 Uiso calc U . R 1 . .
C C47 0.2899(4) 0.3113(6) 0.3191(3) 0.0301(14) Uani d . . . 1 . .
H H47 0.253629 0.29479 0.279581 0.036 Uiso calc U . R 1 . .
C C48 0.3716(4) 0.3141(6) 0.3161(3) 0.0260(12) Uani d . . . 1 . .
H H48 0.390437 0.302587 0.274174 0.031 Uiso calc U . R 1 . .
Sb Sb1P 0.12639(3) 0.74232(4) 0.40783(2) 0.02932(11) Uani d . . . 1 . .
F F2P 0.1986(6) 0.8302(7) 0.3716(4) 0.107(3) Uani d . . . 1 . .
F F3P 0.0886(4) 0.8646(5) 0.4541(4) 0.0717(19) Uani d . . . 1 . .
F F4P 0.0510(3) 0.6515(4) 0.4428(3) 0.0447(11) Uani d . . . 1 . .
F F5P 0.1565(4) 0.6197(7) 0.3620(6) 0.139(5) Uani d . . . 1 . .
F F6P 0.2001(4) 0.7167(10) 0.4813(4) 0.123(4) Uani d . . . 1 . .
F F7P 0.0466(4) 0.7718(7) 0.3341(3) 0.084(2) Uani d . . . 1 . .

loop_
_atom_site_aniso_label
_atom_site_aniso_U_11
_atom_site_aniso_U_22
_atom_site_aniso_U_33
_atom_site_aniso_U_12
_atom_site_aniso_U_13
_atom_site_aniso_U_23
Au1 0.01439(9) 0.01531(9) 0.01305(9) -0.00041(7) 0.00304(6) 0.00069(7)
N4 0.014(2) 0.018(2) 0.0137(19) -0.0023(16) 0.0032(16) -0.0008(16)
N5 0.016(2) 0.017(2) 0.015(2) -0.0020(17) 0.0031(16) -0.0011(16)
N6 0.0131(19) 0.0123(19) 0.0135(19) -0.0024(15) 0.0030(15) -0.0021(15)
N8 0.0133(19) 0.018(2) 0.015(2) -0.0014(16) 0.0042(16) 0.0020(16)
N12 0.022(2) 0.025(2) 0.016(2) -0.0035(19) 0.0032(18) -0.0029(18)
C2 0.010(2) 0.012(2) 0.014(2) 0.0014(17) 0.0024(17) -0.0022(17)
C3 0.013(2) 0.014(2) 0.013(2) -0.0013(18) 0.0020(17) 0.0001(18)
C7 0.015(2) 0.013(2) 0.016(2) -0.0017(18) 0.0043(18) -0.0005(18)
C9 0.017(3) 0.039(4) 0.021(3) -0.006(2) 0.006(2) 0.004(2)
C10 0.017(3) 0.038(4) 0.028(3) -0.005(2) 0.005(2) 0.003(3)
C11 0.022(3) 0.029(3) 0.019(3) -0.006(2) -0.002(2) 0.000(2)
C13 0.016(2) 0.022(3) 0.012(2) -0.005(2) 0.0046(18) 0.0012(19)
C14 0.021(3) 0.022(3) 0.015(2) -0.006(2) 0.007(2) -0.003(2)
C15 0.026(3) 0.030(3) 0.016(2) -0.009(2) 0.008(2) -0.004(2)
C16 0.033(3) 0.030(3) 0.013(2) -0.008(3) 0.001(2) 0.000(2)
C17 0.031(3) 0.023(3) 0.020(3) -0.005(2) 0.001(2) 0.004(2)
C18 0.020(2) 0.021(3) 0.014(2) -0.005(2) 0.0010(19) 0.0002(19)
C19 0.024(3) 0.021(3) 0.018(2) 0.001(2) 0.004(2) -0.001(2)
C20 0.026(3) 0.047(4) 0.029(3) 0.001(3) 0.007(3) -0.005(3)
C21 0.042(4) 0.020(3) 0.032(3) 0.000(3) 0.008(3) -0.005(2)
C22 0.027(3) 0.028(3) 0.020(3) 0.001(2) 0.008(2) -0.005(2)
C23 0.042(4) 0.022(3) 0.034(3) -0.002(3) 0.009(3) -0.005(3)
C24 0.030(4) 0.048(5) 0.042(4) 0.007(3) 0.012(3) -0.006(3)
C25 0.012(2) 0.015(2) 0.016(2) -0.0027(18) 0.0008(17) 0.0007(18)
C26 0.017(2) 0.017(2) 0.017(2) -0.0005(19) 0.0023(19) -0.0032(19)
C27 0.023(3) 0.020(3) 0.025(3) -0.001(2) -0.002(2) -0.003(2)
C28 0.020(3) 0.027(3) 0.032(3) -0.004(2) -0.007(2) -0.001(3)
C29 0.015(2) 0.022(3) 0.030(3) 0.001(2) -0.002(2) 0.004(2)
C30 0.017(2) 0.016(2) 0.022(3) -0.001(2) 0.003(2) 0.002(2)
C31 0.015(2) 0.019(3) 0.033(3) 0.002(2) 0.005(2) -0.005(2)
C32 0.035(4) 0.043(4) 0.046(4) -0.004(3) 0.022(3) -0.012(3)
C33 0.021(3) 0.023(3) 0.064(5) 0.005(3) -0.002(3) -0.005(3)
C34 0.018(2) 0.018(3) 0.023(3) -0.001(2) 0.006(2) -0.005(2)
C35 0.038(4) 0.029(3) 0.027(3) 0.004(3) 0.014(3) -0.002(3)
C36 0.025(3) 0.031(4) 0.040(4) 0.006(3) 0.007(3) 0.010(3)
C37 0.014(2) 0.017(2) 0.0066(19) -0.0075(18) 0.0004(16) 0.0012(16)
C38 0.026(3) 0.029(3) 0.020(3) -0.007(2) 0.006(2) -0.006(2)
C39 0.024(3) 0.033(3) 0.023(3) -0.005(2) 0.011(2) -0.002(2)
C40 0.027(3) 0.023(3) 0.022(3) -0.002(2) 0.012(2) -0.002(2)
C41 0.028(3) 0.023(3) 0.014(2) 0.001(2) 0.005(2) -0.001(2)
C42 0.017(2) 0.019(2) 0.017(2) 0.004(2) 0.0024(19) 0.001(2)
C43 0.018(2) 0.020(3) 0.015(2) 0.001(2) 0.0010(19) -0.0007(19)
C44 0.015(2) 0.017(2) 0.013(2) 0.0001(19) -0.0007(17) 0.0010(18)
C45 0.023(3) 0.020(3) 0.019(2) -0.002(2) 0.003(2) 0.003(2)
C46 0.014(2) 0.031(3) 0.026(3) 0.000(2) -0.003(2) 0.004(2)
C47 0.027(3) 0.036(4) 0.024(3) -0.003(3) -0.008(2) 0.001(3)
C48 0.027(3) 0.033(3) 0.017(3) 0.003(3) -0.001(2) -0.003(2)
Sb1P 0.0417(3) 0.0243(2) 0.02139(19) -0.00462(18) 0.00232(17) -0.00504(16)
F2P 0.170(8) 0.098(5) 0.070(4) -0.101(6) 0.077(5) -0.048(4)
F3P 0.096(5) 0.043(3) 0.085(5) -0.012(3) 0.046(4) -0.023(3)
F4P 0.038(2) 0.048(3) 0.050(3) -0.017(2) 0.015(2) -0.010(2)
F5P 0.074(5) 0.088(5) 0.282(13) -0.043(4) 0.115(7) -0.122(7)
F6P 0.057(4) 0.191(10) 0.104(6) -0.039(5) -0.046(4) 0.067(6)
F7P 0.090(5) 0.118(6) 0.038(3) -0.021(4) -0.016(3) 0.019(3)

loop_
_atom_type_symbol
_atom_type_description
_atom_type_scat_dispersion_real
_atom_type_scat_dispersion_imag
_atom_type_scat_source
C C 0.0033 0.0016 'International Tables Vol C Tables 4.2.6.8 and 6.1.1.4'
H H 0.0000 0.0000 'International Tables Vol C Tables 4.2.6.8 and 6.1.1.4'
Au Au -2.0133 8.8022 'International Tables Vol C Tables 4.2.6.8 and 6.1.1.4'
F F 0.0171 0.0103 'International Tables Vol C Tables 4.2.6.8 and 6.1.1.4'
N N 0.0061 0.0033 'International Tables Vol C Tables 4.2.6.8 and 6.1.1.4'
Sb Sb -0.5866 1.5461 'International Tables Vol C Tables 4.2.6.8 and 6.1.1.4'

loop_
_geom_angle_atom_site_label_1
_geom_angle_atom_site_label_2
_geom_angle_atom_site_label_3
_geom_angle_site_symmetry_1
_geom_angle_site_symmetry_3
_geom_angle
_geom_angle_publ_flag
C44 Au1 C37 . . 80.8(2) ?
C44 Au1 C2 . . 99.6(2) ?
C37 Au1 C2 . . 170.1(2) ?
C44 Au1 N8 . . 175.95(19) ?
C37 Au1 N8 . . 102.37(17) ?
C2 Au1 N8 . . 77.73(17) ?
N5 N4 C3 . . 110.8(4) ?
N5 N4 C13 . . 118.3(4) ?
C3 N4 C13 . . 129.7(4) ?
N4 N5 N6 . . 104.4(4) ?
N5 N6 C2 . . 114.2(4) ?
N5 N6 C25 . . 114.1(4) ?
C2 N6 C25 . . 131.7(4) ?
C9 N8 C7 . . 114.2(5) ?
C9 N8 Au1 . . 132.6(4) ?
C7 N8 Au1 . . 113.0(3) ?
C7 N12 C11 . . 115.7(5) ?
N6 C2 C3 . . 102.1(4) ?
N6 C2 Au1 . . 143.5(4) ?
C3 C2 Au1 . . 111.9(3) ?
N4 C3 C2 . . 108.6(4) ?
N4 C3 C7 . . 127.3(5) ?
C2 C3 C7 . . 123.1(5) ?
N12 C7 N8 . . 127.7(5) ?
N12 C7 C3 . . 119.8(5) ?
N8 C7 C3 . . 112.4(5) ?
N8 C9 C10 . . 122.5(5) ?
N8 C9 H9 . . 118.8 ?
C10 C9 H9 . . 118.8 ?
C11 C10 C9 . . 117.9(6) ?
C11 C10 H10 . . 121.0 ?
C9 C10 H10 . . 121.0 ?
N12 C11 C10 . . 121.7(6) ?
N12 C11 H11 . . 119.2 ?
C10 C11 H11 . . 119.2 ?
C14 C13 C18 . . 124.5(5) ?
C14 C13 N4 . . 119.5(5) ?
C18 C13 N4 . . 116.0(5) ?
C13 C14 C15 . . 116.5(6) ?
C13 C14 C22 . . 123.0(5) ?
C15 C14 C22 . . 120.5(5) ?
C16 C15 C14 . . 120.3(5) ?
C16 C15 H15 . . 119.8 ?
C14 C15 H15 . . 119.8 ?
C17 C16 C15 . . 121.6(6) ?
C17 C16 H16 . . 119.2 ?
C15 C16 H16 . . 119.2 ?
C16 C17 C18 . . 120.7(6) ?
C16 C17 H17 . . 119.6 ?
C18 C17 H17 . . 119.6 ?
C17 C18 C13 . . 116.3(5) ?
C17 C18 C19 . . 120.3(5) ?
C13 C18 C19 . . 123.4(5) ?
C18 C19 C21 . . 111.4(5) ?
C18 C19 C20 . . 110.0(5) ?
C21 C19 C20 . . 111.2(6) ?
C18 C19 H19 . . 108.0 ?
C21 C19 H19 . . 108.0 ?
C20 C19 H19 . . 108.0 ?
C19 C20 H20A . . 109.5 ?
C19 C20 H20B . . 109.5 ?
H20A C20 H20B . . 109.5 ?
C19 C20 H20C . . 109.5 ?
H20A C20 H20C . . 109.5 ?
H20B C20 H20C . . 109.5 ?
C19 C21 H21A . . 109.5 ?
C19 C21 H21B . . 109.5 ?
H21A C21 H21B . . 109.5 ?
C19 C21 H21C . . 109.5 ?
H21A C21 H21C . . 109.5 ?
H21B C21 H21C . . 109.5 ?
C14 C22 C24 . . 112.1(6) ?
C14 C22 C23 . . 109.2(5) ?
C24 C22 C23 . . 110.6(6) ?
C14 C22 H22 . . 108.3 ?
C24 C22 H22 . . 108.3 ?
C23 C22 H22 . . 108.3 ?
C22 C23 H23A . . 109.5 ?
C22 C23 H23B . . 109.5 ?
H23A C23 H23B . . 109.5 ?
C22 C23 H23C . . 109.5 ?
H23A C23 H23C . . 109.5 ?
H23B C23 H23C . . 109.5 ?
C22 C24 H24A . . 109.5 ?
C22 C24 H24B . . 109.5 ?
H24A C24 H24B . . 109.5 ?
C22 C24 H24C . . 109.5 ?
H24A C24 H24C . . 109.5 ?
H24B C24 H24C . . 109.5 ?
C30 C25 C26 . . 124.7(5) ?
C30 C25 N6 . . 117.1(5) ?
C26 C25 N6 . . 118.2(5) ?
C27 C26 C25 . . 115.9(5) ?
C27 C26 C34 . . 119.9(5) ?
C25 C26 C34 . . 124.1(5) ?
C28 C27 C26 . . 120.9(6) ?
C28 C27 H27 . . 119.5 ?
C26 C27 H27 . . 119.6 ?
C29 C28 C27 . . 121.4(6) ?
C29 C28 H28 . . 119.3 ?
C27 C28 H28 . . 119.3 ?
C28 C29 C30 . . 120.5(6) ?
C28 C29 H29 . . 119.7 ?
C30 C29 H29 . . 119.7 ?
C29 C30 C25 . . 116.6(5) ?
C29 C30 C31 . . 120.7(5) ?
C25 C30 C31 . . 122.7(5) ?
C30 C31 C32 . . 111.3(5) ?
C30 C31 C33 . . 111.4(5) ?
C32 C31 C33 . . 110.3(6) ?
C30 C31 H31 . . 107.9 ?
C32 C31 H31 . . 107.9 ?
C33 C31 H31 . . 107.9 ?
C31 C32 H32A . . 109.5 ?
C31 C32 H32B . . 109.5 ?
H32A C32 H32B . . 109.5 ?
C31 C32 H32C . . 109.5 ?
H32A C32 H32C . . 109.5 ?
H32B C32 H32C . . 109.5 ?
C31 C33 H33A . . 109.5 ?
C31 C33 H33B . . 109.5 ?
H33A C33 H33B . . 109.5 ?
C31 C33 H33C . . 109.5 ?
H33A C33 H33C . . 109.5 ?
H33B C33 H33C . . 109.5 ?
C26 C34 C36 . . 111.0(5) ?
C26 C34 C35 . . 111.3(5) ?
C36 C34 C35 . . 109.8(5) ?
C26 C34 H34 . . 108.2 ?
C36 C34 H34 . . 108.2 ?
C35 C34 H34 . . 108.2 ?
C34 C35 H35A . . 109.5 ?
C34 C35 H35B . . 109.5 ?
H35A C35 H35B . . 109.5 ?
C34 C35 H35C . . 109.5 ?
H35A C35 H35C . . 109.5 ?
H35B C35 H35C . . 109.5 ?
C34 C36 H36A . . 109.5 ?
C34 C36 H36B . . 109.5 ?
H36A C36 H36B . . 109.5 ?
C34 C36 H36C . . 109.5 ?
H36A C36 H36C . . 109.5 ?
H36B C36 H36C . . 109.5 ?
C38 C37 C42 . . 117.7(5) ?
C38 C37 Au1 . . 129.5(4) ?
C42 C37 Au1 . . 112.6(4) ?
C37 C38 C39 . . 122.1(6) ?
C37 C38 H38 . . 119.0 ?
C39 C38 H38 . . 119.0 ?
C40 C39 C38 . . 120.0(6) ?
C40 C39 H39 . . 120.0 ?
C38 C39 H39 . . 120.0 ?
C39 C40 C41 . . 120.1(5) ?
C39 C40 H40 . . 120.0 ?
C41 C40 H40 . . 120.0 ?
C40 C41 C42 . . 119.4(5) ?
C40 C41 H41 . . 120.3 ?
C42 C41 H41 . . 120.3 ?
C41 C42 C37 . . 120.7(5) ?
C41 C42 C43 . . 124.5(5) ?
C37 C42 C43 . . 114.8(5) ?
C48 C43 C44 . . 118.5(5) ?
C48 C43 C42 . . 126.3(5) ?
C44 C43 C42 . . 115.1(5) ?
C45 C44 C43 . . 121.2(5) ?
C45 C44 Au1 . . 123.7(4) ?
C43 C44 Au1 . . 115.1(4) ?
C44 C45 C46 . . 119.5(5) ?
C44 C45 H45 . . 120.2 ?
C46 C45 H45 . . 120.2 ?
C47 C46 C45 . . 119.9(6) ?
C47 C46 H46 . . 120.0 ?
C45 C46 H46 . . 120.0 ?
C46 C47 C48 . . 120.0(6) ?
C46 C47 H47 . . 120.0 ?
C48 C47 H47 . . 120.0 ?
C43 C48 C47 . . 120.4(6) ?
C43 C48 H48 . . 119.8 ?
C47 C48 H48 . . 119.8 ?
F6P Sb1P F5P . . 93.6(6) ?
F6P Sb1P F2P . . 89.5(4) ?
F5P Sb1P F2P . . 89.8(3) ?
F6P Sb1P F3P . . 88.5(5) ?
F5P Sb1P F3P . . 176.2(3) ?
F2P Sb1P F3P . . 93.3(3) ?
F6P Sb1P F4P . . 91.8(3) ?
F5P Sb1P F4P . . 89.5(3) ?
F2P Sb1P F4P . . 178.6(3) ?
F3P Sb1P F4P . . 87.3(2) ?
F6P Sb1P F7P . . 177.3(4) ?
F5P Sb1P F7P . . 88.6(5) ?
F2P Sb1P F7P . . 92.0(4) ?
F3P Sb1P F7P . . 89.1(4) ?
F4P Sb1P F7P . . 86.8(3) ?

loop_
_geom_bond_atom_site_label_1
_geom_bond_atom_site_label_2
_geom_bond_site_symmetry_2
_geom_bond_distance
_geom_bond_publ_flag
Au1 C44 . 2.019(5) ?
Au1 C37 . 2.066(5) ?
Au1 C2 . 2.108(5) ?
Au1 N8 . 2.254(5) ?
N4 N5 . 1.325(6) ?
N4 C3 . 1.358(6) ?
N4 C13 . 1.446(7) ?
N5 N6 . 1.335(6) ?
N6 C2 . 1.367(6) ?
N6 C25 . 1.459(6) ?
N8 C9 . 1.339(7) ?
N8 C7 . 1.358(6) ?
N12 C7 . 1.329(7) ?
N12 C11 . 1.340(8) ?
C2 C3 . 1.382(7) ?
C3 C7 . 1.453(7) ?
C9 C10 . 1.384(9) ?
C9 H9 . 0.95 ?
C10 C11 . 1.373(8) ?
C10 H10 . 0.95 ?
C11 H11 . 0.95 ?
C13 C14 . 1.399(7) ?
C13 C18 . 1.401(8) ?
C14 C15 . 1.400(8) ?
C14 C22 . 1.517(9) ?
C15 C16 . 1.382(10) ?
C15 H15 . 0.95 ?
C16 C17 . 1.382(9) ?
C16 H16 . 0.95 ?
C17 C18 . 1.395(8) ?
C17 H17 . 0.95 ?
C18 C19 . 1.524(8) ?
C19 C21 . 1.527(9) ?
C19 C20 . 1.527(9) ?
C19 H19 . 1.0 ?
C20 H20A . 0.98 ?
C20 H20B . 0.98 ?
C20 H20C . 0.98 ?
C21 H21A . 0.98 ?
C21 H21B . 0.98 ?
C21 H21C . 0.98 ?
C22 C24 . 1.521(9) ?
C22 C23 . 1.541(9) ?
C22 H22 . 1.0 ?
C23 H23A . 0.98 ?
C23 H23B . 0.98 ?
C23 H23C . 0.98 ?
C24 H24A . 0.98 ?
C24 H24B . 0.98 ?
C24 H24C . 0.98 ?
C25 C30 . 1.395(7) ?
C25 C26 . 1.400(7) ?
C26 C27 . 1.397(8) ?
C26 C34 . 1.515(8) ?
C27 C28 . 1.384(9) ?
C27 H27 . 0.95 ?
C28 C29 . 1.377(9) ?
C28 H28 . 0.95 ?
C29 C30 . 1.395(8) ?
C29 H29 . 0.95 ?
C30 C31 . 1.512(8) ?
C31 C32 . 1.529(9) ?
C31 C33 . 1.538(9) ?
C31 H31 . 1.0 ?
C32 H32A . 0.98 ?
C32 H32B . 0.98 ?
C32 H32C . 0.98 ?
C33 H33A . 0.98 ?
C33 H33B . 0.98 ?
C33 H33C . 0.98 ?
C34 C36 . 1.523(9) ?
C34 C35 . 1.531(8) ?
C34 H34 . 1.0 ?
C35 H35A . 0.98 ?
C35 H35B . 0.98 ?
C35 H35C . 0.98 ?
C36 H36A . 0.98 ?
C36 H36B . 0.98 ?
C36 H36C . 0.98 ?
C37 C38 . 1.360(8) ?
C37 C42 . 1.431(7) ?
C38 C39 . 1.399(8) ?
C38 H38 . 0.95 ?
C39 C40 . 1.378(9) ?
C39 H39 . 0.95 ?
C40 C41 . 1.393(8) ?
C40 H40 . 0.95 ?
C41 C42 . 1.395(7) ?
C41 H41 . 0.95 ?
C42 C43 . 1.453(8) ?
C43 C48 . 1.393(8) ?
C43 C44 . 1.398(7) ?
C44 C45 . 1.384(8) ?
C45 C46 . 1.393(8) ?
C45 H45 . 0.95 ?
C46 C47 . 1.388(9) ?
C46 H46 . 0.95 ?
C47 C48 . 1.398(9) ?
C47 H47 . 0.95 ?
C48 H48 . 0.95 ?
Sb1P F6P . 1.814(6) ?
Sb1P F5P . 1.823(6) ?
Sb1P F2P . 1.833(6) ?
Sb1P F3P . 1.875(6) ?
Sb1P F4P . 1.880(5) ?
Sb1P F7P . 1.886(6) ?

loop_
_geom_torsion_atom_site_label_1
_geom_torsion_atom_site_label_2
_geom_torsion_atom_site_label_3
_geom_torsion_atom_site_label_4
_geom_torsion_site_symmetry_1
_geom_torsion_site_symmetry_2
_geom_torsion_site_symmetry_3
_geom_torsion_site_symmetry_4
_geom_torsion
_geom_torsion_publ_flag
C3 N4 N5 N6 . . . . 0.3(6) ?
C13 N4 N5 N6 . . . . -168.2(4) ?
N4 N5 N6 C2 . . . . -0.3(6) ?
N4 N5 N6 C25 . . . . -179.5(4) ?
N5 N6 C2 C3 . . . . 0.2(6) ?
C25 N6 C2 C3 . . . . 179.3(5) ?
N5 N6 C2 Au1 . . . . 158.5(5) ?
C25 N6 C2 Au1 . . . . -22.4(10) ?
N5 N4 C3 C2 . . . . -0.2(6) ?
C13 N4 C3 C2 . . . . 166.5(5) ?
N5 N4 C3 C7 . . . . -168.7(5) ?
C13 N4 C3 C7 . . . . -1.9(9) ?
N6 C2 C3 N4 . . . . 0.0(6) ?
Au1 C2 C3 N4 . . . . -166.3(3) ?
N6 C2 C3 C7 . . . . 169.1(5) ?
Au1 C2 C3 C7 . . . . 2.8(7) ?
C11 N12 C7 N8 . . . . -3.4(9) ?
C11 N12 C7 C3 . . . . 172.4(5) ?
C9 N8 C7 N12 . . . . 6.1(9) ?
Au1 N8 C7 N12 . . . . -168.7(5) ?
C9 N8 C7 C3 . . . . -169.9(5) ?
Au1 N8 C7 C3 . . . . 15.3(5) ?
N4 C3 C7 N12 . . . . -22.3(8) ?
C2 C3 C7 N12 . . . . 170.8(5) ?
N4 C3 C7 N8 . . . . 154.1(5) ?
C2 C3 C7 N8 . . . . -12.8(7) ?
C7 N8 C9 C10 . . . . -2.9(9) ?
Au1 N8 C9 C10 . . . . 170.6(5) ?
N8 C9 C10 C11 . . . . -2.3(11) ?
C7 N12 C11 C10 . . . . -2.7(9) ?
C9 C10 C11 N12 . . . . 5.3(10) ?
N5 N4 C13 C14 . . . . -95.0(6) ?
C3 N4 C13 C14 . . . . 99.1(7) ?
N5 N4 C13 C18 . . . . 85.3(6) ?
C3 N4 C13 C18 . . . . -80.6(7) ?
C18 C13 C14 C15 . . . . -2.8(8) ?
N4 C13 C14 C15 . . . . 177.6(5) ?
C18 C13 C14 C22 . . . . 175.8(5) ?
N4 C13 C14 C22 . . . . -3.9(8) ?
C13 C14 C15 C16 . . . . 1.6(8) ?
C22 C14 C15 C16 . . . . -177.0(6) ?
C14 C15 C16 C17 . . . . 0.0(9) ?
C15 C16 C17 C18 . . . . -0.7(10) ?
C16 C17 C18 C13 . . . . -0.3(9) ?
C16 C17 C18 C19 . . . . 178.0(6) ?
C14 C13 C18 C17 . . . . 2.1(8) ?
N4 C13 C18 C17 . . . . -178.2(5) ?
C14 C13 C18 C19 . . . . -176.1(5) ?
N4 C13 C18 C19 . . . . 3.5(8) ?
C17 C18 C19 C21 . . . . 60.3(7) ?
C13 C18 C19 C21 . . . . -121.5(6) ?
C17 C18 C19 C20 . . . . -63.4(7) ?
C13 C18 C19 C20 . . . . 114.7(6) ?
C13 C14 C22 C24 . . . . 121.8(6) ?
C15 C14 C22 C24 . . . . -59.7(8) ?
C13 C14 C22 C23 . . . . -115.3(6) ?
C15 C14 C22 C23 . . . . 63.2(7) ?
N5 N6 C25 C30 . . . . 74.1(6) ?
C2 N6 C25 C30 . . . . -105.0(6) ?
N5 N6 C25 C26 . . . . -103.4(6) ?
C2 N6 C25 C26 . . . . 77.5(7) ?
C30 C25 C26 C27 . . . . -0.4(8) ?
N6 C25 C26 C27 . . . . 176.9(5) ?
C30 C25 C26 C34 . . . . -178.5(5) ?
N6 C25 C26 C34 . . . . -1.1(8) ?
C25 C26 C27 C28 . . . . -1.1(9) ?
C34 C26 C27 C28 . . . . 177.0(6) ?
C26 C27 C28 C29 . . . . 1.3(10) ?
C27 C28 C29 C30 . . . . 0.1(10) ?
C28 C29 C30 C25 . . . . -1.5(9) ?
C28 C29 C30 C31 . . . . 177.0(6) ?
C26 C25 C30 C29 . . . . 1.7(8) ?
N6 C25 C30 C29 . . . . -175.6(5) ?
C26 C25 C30 C31 . . . . -176.8(5) ?
N6 C25 C30 C31 . . . . 5.9(8) ?
C29 C30 C31 C32 . . . . 78.4(7) ?
C25 C30 C31 C32 . . . . -103.2(7) ?
C29 C30 C31 C33 . . . . -45.2(8) ?
C25 C30 C31 C33 . . . . 133.3(6) ?
C27 C26 C34 C36 . . . . -69.2(7) ?
C25 C26 C34 C36 . . . . 108.8(7) ?
C27 C26 C34 C35 . . . . 53.5(7) ?
C25 C26 C34 C35 . . . . -128.5(6) ?
C42 C37 C38 C39 . . . . -2.7(9) ?
Au1 C37 C38 C39 . . . . 171.3(5) ?
C37 C38 C39 C40 . . . . 3.1(10) ?
C38 C39 C40 C41 . . . . -1.5(10) ?
C39 C40 C41 C42 . . . . -0.4(9) ?
C40 C41 C42 C37 . . . . 0.7(9) ?
C40 C41 C42 C43 . . . . 179.4(6) ?
C38 C37 C42 C41 . . . . 0.8(8) ?
Au1 C37 C42 C41 . . . . -174.2(4) ?
C38 C37 C42 C43 . . . . -178.0(5) ?
Au1 C37 C42 C43 . . . . 7.0(6) ?
C41 C42 C43 C48 . . . . 0.2(10) ?
C37 C42 C43 C48 . . . . 179.0(6) ?
C41 C42 C43 C44 . . . . -176.7(6) ?
C37 C42 C43 C44 . . . . 2.1(7) ?
C48 C43 C44 C45 . . . . -7.8(9) ?
C42 C43 C44 C45 . . . . 169.3(5) ?
C48 C43 C44 Au1 . . . . 172.3(5) ?
C42 C43 C44 Au1 . . . . -10.6(7) ?
C43 C44 C45 C46 . . . . 6.6(9) ?
Au1 C44 C45 C46 . . . . -173.5(5) ?
C44 C45 C46 C47 . . . . -0.6(9) ?
C45 C46 C47 C48 . . . . -4.0(10) ?
C44 C43 C48 C47 . . . . 3.1(10) ?
C42 C43 C48 C47 . . . . -173.7(6) ?
C46 C47 C48 C43 . . . . 2.7(11) ?
